data_2232565
loop_
_publ_author_name
'Said, Farouq F.'
'Ali, Basem F.'
'Richeson, Darrin'

_publ_section_title
;
 <i>N</i>,<i>N</i>',<i>N</i>''-Tricyclohexylguanidinium iodide
;
_journal_coeditor_code BQ2321
_journal_issue 12
_journal_name_full 'Acta Crystallographica Section E'
_journal_page_first o3467
_journal_paper_doi 10.1107/S1600536811049683
_journal_volume 67
_journal_year 2011
_chemical_formula_iupac 'C19 H36 N3 +, I -'
_chemical_formula_moiety 'C19 H36 N3 +, I -'
_chemical_formula_sum 'C19 H36 I N3'
_chemical_formula_weight 433.41
_chemical_name_systematic
;
<i>N</i>,<i>N</i>',<i>N</i>''-Tricyclohexylguanidinium iodide
;
_space_group_IT_number 198
_symmetry_cell_setting cubic
_symmetry_space_group_name_Hall 'P 2ac 2ab 3'
_symmetry_space_group_name_H-M 'P 21 3'
_atom_sites_solution_hydrogens geom
_atom_sites_solution_primary direct
_atom_sites_solution_secondary difmap
_audit_creation_method SHELXL-97
_cell_angle_alpha 90.00
_cell_angle_beta 90.00
_cell_angle_gamma 90.00
_cell_formula_units_Z 4
_cell_length_a 12.893(4)
_cell_length_b 12.893(4)
_cell_length_c 12.893(4)
_cell_measurement_reflns_used 30
_cell_measurement_temperature 188(2)
_cell_measurement_theta_max 6.88
_cell_measurement_theta_min 3.86
_cell_volume 2143.2(12)
_computing_cell_refinement 'XSCANS (Bruker, 1996)'
_computing_data_collection 'XSCANS (Bruker, 1996)'
_computing_data_reduction 'XSCANS (Bruker, 1996)'
_computing_molecular_graphics 'SHELXTL (Sheldrick, 2008)'
_computing_publication_material 'SHELXTL (Sheldrick, 2008)'
_computing_structure_refinement 'SHELXL97 (Sheldrick, 2008)'
_computing_structure_solution 'SHELXS97 (Sheldrick, 2008)'
_diffrn_ambient_temperature 188(2)
_diffrn_measured_fraction_theta_full 1.000
_diffrn_measured_fraction_theta_max 1.000
_diffrn_measurement_device_type 'Bruker P4'
_diffrn_measurement_method '\w scans'
_diffrn_radiation_monochromator graphite
_diffrn_radiation_source 'fine-focus sealed tube'
_diffrn_radiation_type MoK\a
_diffrn_radiation_wavelength 0.71073
_diffrn_reflns_av_R_equivalents 0.0546
_diffrn_reflns_av_sigmaI/netI 0.0473
_diffrn_reflns_limit_h_max 15
_diffrn_reflns_limit_h_min 0
_diffrn_reflns_limit_k_max 15
_diffrn_reflns_limit_k_min 0
_diffrn_reflns_limit_l_max 15
_diffrn_reflns_limit_l_min 0
_diffrn_reflns_number 2387
_diffrn_reflns_theta_full 25.89
_diffrn_reflns_theta_max 25.89
_diffrn_reflns_theta_min 2.23
_diffrn_standards_decay_% 0
_diffrn_standards_interval_count 97
_diffrn_standards_number 3
_exptl_absorpt_coefficient_mu 1.499
_exptl_absorpt_correction_T_max 0.3201
_exptl_absorpt_correction_T_min 0.2708
_exptl_absorpt_correction_type multi-scan
_exptl_absorpt_process_details '(SADABS; Bruker, 2005)'
_exptl_crystal_colour colorless
_exptl_crystal_density_diffrn 1.343
_exptl_crystal_density_method 'not measured'
_exptl_crystal_description block
_exptl_crystal_F_000 896
_exptl_crystal_size_max 0.5
_exptl_crystal_size_mid 0.3
_exptl_crystal_size_min 0.3
_refine_diff_density_max 0.330
_refine_diff_density_min -0.272
_refine_ls_abs_structure_details 'Flack (1983), 802 Friedel pairs'
_refine_ls_abs_structure_Flack 0.08(8)
_refine_ls_extinction_method none
_refine_ls_goodness_of_fit_ref 1.041
_refine_ls_hydrogen_treatment constr
_refine_ls_matrix_type full
_refine_ls_number_parameters 70
_refine_ls_number_reflns 802
_refine_ls_number_restraints 0
_refine_ls_restrained_S_all 1.041
_refine_ls_R_factor_all 0.0594
_refine_ls_R_factor_gt 0.0381
_refine_ls_shift/su_max 0.000
_refine_ls_shift/su_mean 0.000
_refine_ls_structure_factor_coef Fsqd
_refine_ls_weighting_details 'calc w=1/[\s^2^(Fo^2^)+(0.0269P)^2^+0.7683P] where P=(Fo^2^+2Fc^2^)/3'
_refine_ls_weighting_scheme calc
_refine_ls_wR_factor_gt 0.0689
_refine_ls_wR_factor_ref 0.0759
_reflns_number_gt 628
_reflns_number_total 802
_reflns_threshold_expression I>2sigma(I)
_cod_data_source_file bq2321.cif
_cod_data_source_block I
_cod_original_cell_volume 2143(2)
_cod_database_code 2232565
_cod_database_fobs_code 2232565

loop_
_symmetry_equiv_pos_as_xyz
'x, y, z'
'-x+1/2, -y, z+1/2'
'-x, y+1/2, -z+1/2'
'x+1/2, -y+1/2, -z'
'z, x, y'
'z+1/2, -x+1/2, -y'
'-z+1/2, -x, y+1/2'
'-z, x+1/2, -y+1/2'
'y, z, x'
'-y, z+1/2, -x+1/2'
'y+1/2, -z+1/2, -x'
'-y+1/2, -z, x+1/2'

loop_
_atom_site_type_symbol
_atom_site_label
_atom_site_fract_x
_atom_site_fract_y
_atom_site_fract_z
_atom_site_U_iso_or_equiv
_atom_site_adp_type
_atom_site_calc_flag
_atom_site_refinement_flags
_atom_site_occupancy
_atom_site_symmetry_multiplicity
I I1 0.89107(4) 0.89107(4) 0.89107(4) 0.0589(2) Uani d S 1 3
N N1 0.8894(5) 0.1398(4) 0.7489(4) 0.0715(16) Uani d . 1 1
H H1A 0.8803 0.0781 0.7728 0.086 Uiso calc R 1 1
C C1 0.8343(6) 0.1657(6) 0.6657(6) 0.064(3) Uani d S 1 3
C C2 0.9631(6) 0.2045(6) 0.8033(6) 0.071(2) Uani d . 1 1
H H2A 0.9812 0.2636 0.7591 0.086 Uiso calc R 1 1
C C3 0.9164(6) 0.2440(8) 0.9017(8) 0.114(4) Uani d . 1 1
H H3A 0.8951 0.1861 0.9448 0.137 Uiso calc R 1 1
H H3B 0.8556 0.2855 0.8862 0.137 Uiso calc R 1 1
C C4 0.9957(9) 0.3091(9) 0.9588(11) 0.149(5) Uani d . 1 1
H H4A 1.0115 0.3701 0.9177 0.179 Uiso calc R 1 1
H H4B 0.9660 0.3323 1.0239 0.179 Uiso calc R 1 1
C C5 1.0919(7) 0.2525(9) 0.9799(7) 0.100(3) Uani d . 1 1
H H5A 1.0780 0.1967 1.0285 0.120 Uiso calc R 1 1
H H5B 1.1419 0.2990 1.0116 0.120 Uiso calc R 1 1
C C6 1.1359(5) 0.2091(7) 0.8838(7) 0.084(2) Uani d . 1 1
H H6A 1.1957 0.1668 0.9009 0.101 Uiso calc R 1 1
H H6C 1.1593 0.2654 0.8397 0.101 Uiso calc R 1 1
C C7 1.0581(6) 0.1441(7) 0.8255(7) 0.086(3) Uani d . 1 1
H H7C 1.0885 0.1206 0.7608 0.103 Uiso calc R 1 1
H H7A 1.0404 0.0835 0.8663 0.103 Uiso calc R 1 1

loop_
_atom_site_aniso_label
_atom_site_aniso_U_11
_atom_site_aniso_U_22
_atom_site_aniso_U_33
_atom_site_aniso_U_12
_atom_site_aniso_U_13
_atom_site_aniso_U_23
I1 0.0589(2) 0.0589(2) 0.0589(2) -0.0007(3) -0.0007(3) -0.0007(3)
N1 0.084(4) 0.060(3) 0.070(4) -0.014(4) -0.026(4) 0.014(3)
C1 0.064(3) 0.064(3) 0.064(3) -0.012(4) -0.012(4) 0.012(4)
C2 0.082(6) 0.071(5) 0.061(5) -0.020(5) -0.024(4) 0.010(4)
C3 0.082(7) 0.132(8) 0.129(9) 0.040(6) -0.022(7) -0.045(8)
C4 0.129(9) 0.147(10) 0.172(12) 0.014(9) -0.035(9) -0.102(10)
C5 0.097(7) 0.138(8) 0.065(5) -0.021(8) -0.028(6) 0.008(6)
C6 0.064(5) 0.090(6) 0.098(6) -0.014(4) -0.005(5) 0.007(6)
C7 0.049(4) 0.104(7) 0.105(6) -0.010(4) -0.001(5) -0.026(6)

loop_
_atom_type_symbol
_atom_type_description
_atom_type_scat_dispersion_real
_atom_type_scat_dispersion_imag
_atom_type_scat_source
C C 0.0033 0.0016 'International Tables Vol C Tables 4.2.6.8 and 6.1.1.4'
H H 0.0000 0.0000 'International Tables Vol C Tables 4.2.6.8 and 6.1.1.4'
I I -0.4742 1.8119 'International Tables Vol C Tables 4.2.6.8 and 6.1.1.4'
N N 0.0061 0.0033 'International Tables Vol C Tables 4.2.6.8 and 6.1.1.4'

loop_
_geom_angle_atom_site_label_1
_geom_angle_atom_site_label_2
_geom_angle_atom_site_label_3
_geom_angle_site_symmetry_1
_geom_angle_site_symmetry_3
_geom_angle
C1 N1 C2 . . 126.7(5)
C1 N1 H1A . . 116.7
C2 N1 H1A . . 116.7
N1 C1 N1 7_665 . 119.99(3)
N1 C1 N1 7_665 10_646 119.99(3)
N1 C1 N1 . 10_646 119.99(3)
N1 C2 C7 . . 109.5(6)
N1 C2 C3 . . 110.1(7)
C7 C2 C3 . . 110.4(7)
N1 C2 H2A . . 108.9
C7 C2 H2A . . 108.9
C3 C2 H2A . . 108.9
C2 C3 C4 . . 109.3(8)
C2 C3 H3A . . 109.8
C4 C3 H3A . . 109.8
C2 C3 H3B . . 109.8
C4 C3 H3B . . 109.8
H3A C3 H3B . . 108.3
C5 C4 C3 . . 112.7(8)
C5 C4 H4A . . 109.1
C3 C4 H4A . . 109.1
C5 C4 H4B . . 109.1
C3 C4 H4B . . 109.1
H4A C4 H4B . . 107.8
C4 C5 C6 . . 111.1(8)
C4 C5 H5A . . 109.4
C6 C5 H5A . . 109.4
C4 C5 H5B . . 109.4
C6 C5 H5B . . 109.4
H5A C5 H5B . . 108.0
C5 C6 C7 . . 112.0(7)
C5 C6 H6A . . 109.2
C7 C6 H6A . . 109.2
C5 C6 H6C . . 109.2
C7 C6 H6C . . 109.2
H6A C6 H6C . . 107.9
C2 C7 C6 . . 110.8(7)
C2 C7 H7C . . 109.5
C6 C7 H7C . . 109.5
C2 C7 H7A . . 109.5
C6 C7 H7A . . 109.5
H7C C7 H7A . . 108.1

loop_
_geom_bond_atom_site_label_1
_geom_bond_atom_site_label_2
_geom_bond_site_symmetry_2
_geom_bond_distance
N1 C1 . 1.330(5)
N1 C2 . 1.446(9)
N1 H1A . 0.8600
C1 N1 7_665 1.330(5)
C1 N1 10_646 1.330(5)
C2 C7 . 1.479(10)
C2 C3 . 1.493(11)
C2 H2A . 0.9800
C3 C4 . 1.514(13)
C3 H3A . 0.9700
C3 H3B . 0.9700
C4 C5 . 1.465(13)
C4 H4A . 0.9700
C4 H4B . 0.9700
C5 C6 . 1.473(13)
C5 H5A . 0.9700
C5 H5B . 0.9700
C6 C7 . 1.508(10)
C6 H6A . 0.9700
C6 H6C . 0.9700
C7 H7C . 0.9700
C7 H7A . 0.9700

loop_
_geom_hbond_atom_site_label_D
_geom_hbond_atom_site_label_H
_geom_hbond_atom_site_label_A
_geom_hbond_site_symmetry_A
_geom_hbond_distance_DH
_geom_hbond_distance_HA
_geom_hbond_distance_DA
_geom_hbond_angle_DHA
N1 H1A I1 1_545 0.86 2.86 3.693(5) 165
C2 H2A I1 3_746 0.98 3.03 3.950(5) 158
